data_4109722
loop_
_publ_author_name
'Elena Cariati'
'Roberto Macchi'
'Dominique Roberto'
'Renato Ugo'
'Simona Galli'
'Nicola Casati'
'Piero Macchi'
'Angelo Sironi'
'Lapo Bogani'
'Andrea Caneschi'
'Dante Gatteschi'

_publ_section_title
;
 Polyfunctional Inorganic-Organic Hybrid Materials: An Unusual Kind of NLO
 Active Layered Mixed Metal Oxalates with Tunable Magnetic Properties and
 Very Large Second Harmonic Generation
;
_journal_name_full 'Journal of the American Chemical Society'
_journal_page_first 9410
_journal_page_last 9420
_journal_paper_doi 10.1021/ja0710712
_journal_volume 129
_journal_year 2007
_chemical_absolute_configuration ad
_chemical_formula_sum 'C94 H98 Fe2 Mn N10 O28'
_chemical_formula_weight 1982.46
_chemical_name_systematic
;
 ?
;
_space_group_IT_number 43
_symmetry_cell_setting orthorhombic
_symmetry_space_group_name_Hall 'F 2 -2d'
_symmetry_space_group_name_H-M 'F d d 2'
_atom_sites_solution_hydrogens geom
_atom_sites_solution_primary direct
_atom_sites_solution_secondary difmap
_audit_conform_dict_location ftp://ftp.iucr.org/pub/cif_core.dic
_audit_conform_dict_name cif_core.dic
_audit_conform_dict_version 2.3
_audit_creation_date 2006-04-04T14:36:53-00:00
_audit_creation_method 'WinGX routine CIF_UPDATE'
_cell_angle_alpha 90
_cell_angle_beta 90
_cell_angle_gamma 90
_cell_formula_units_Z 8
_cell_length_a 39.406(3)
_cell_length_b 48.573(4)
_cell_length_c 9.4673(8)
_cell_measurement_reflns_used 1002
_cell_measurement_temperature 293(2)
_cell_measurement_theta_max 23.1
_cell_measurement_theta_min 2.7
_cell_volume 18121(3)
_computing_structure_refinement 'SHELXL-97 (Sheldrick, 1997)'
_diffrn_ambient_temperature 293(2)
_diffrn_measured_fraction_theta_full 0.999
_diffrn_measured_fraction_theta_max 0.999
_diffrn_measurement_device_type 'Bruker Smart'
_diffrn_measurement_method 'profile data from \q/2\q scans'
_diffrn_radiation_monochromator graphite
_diffrn_radiation_type MoK\a
_diffrn_radiation_wavelength 0.71073
_diffrn_reflns_av_R_equivalents 0.0493
_diffrn_reflns_av_unetI/netI 0.0447
_diffrn_reflns_limit_h_max 50
_diffrn_reflns_limit_h_min -50
_diffrn_reflns_limit_k_max 62
_diffrn_reflns_limit_k_min -62
_diffrn_reflns_limit_l_max 12
_diffrn_reflns_limit_l_min -12
_diffrn_reflns_number 45494
_diffrn_reflns_theta_full 27.51
_diffrn_reflns_theta_max 27.51
_diffrn_reflns_theta_min 1.33
_exptl_absorpt_coefficient_mu 0.541
_exptl_absorpt_correction_T_max 1.0
_exptl_absorpt_correction_T_min 0.886
_exptl_absorpt_correction_type empirical
_exptl_crystal_colour purple
_exptl_crystal_density_diffrn 1.453
_exptl_crystal_description prism
_exptl_crystal_F_000 8264
_exptl_crystal_size_max 0.3
_exptl_crystal_size_mid 0.2
_exptl_crystal_size_min 0.15
_refine_diff_density_max 0.737
_refine_diff_density_min -0.66
_refine_diff_density_rms 0.103
_refine_ls_abs_structure_details 'Flack H D (1983), Acta Cryst. A39, 876-881'
_refine_ls_abs_structure_Flack -0.009(17)
_refine_ls_extinction_method none
_refine_ls_goodness_of_fit_ref 1.046
_refine_ls_hydrogen_treatment constr
_refine_ls_matrix_type full
_refine_ls_number_parameters 609
_refine_ls_number_reflns 10404
_refine_ls_number_restraints 1
_refine_ls_restrained_S_all 1.046
_refine_ls_R_factor_all 0.0849
_refine_ls_R_factor_gt 0.0507
_refine_ls_shift/su_max 0.001
_refine_ls_shift/su_mean 0
_refine_ls_structure_factor_coef Fsqd
_refine_ls_weighting_details 'calc w=1/[\s^2^(Fo^2^)+(0.0747P)^2^+19.3642P] where P=(Fo^2^+2Fc^2^)/3'
_refine_ls_weighting_scheme calc
_refine_ls_wR_factor_gt 0.1212
_refine_ls_wR_factor_ref 0.1441
_reflns_number_gt 7437
_reflns_number_total 10404
_reflns_threshold_expression >2sigma(I)
_cod_data_source_file ja0710712si20070214_064508_2.cif
_cod_data_source_block 2
_cod_database_code 4109722

loop_
_symmetry_equiv_pos_as_xyz
'x, y, z'
'-x, -y, z'
'-x+1/4, y+1/4, z+1/4'
'x+1/4, -y+1/4, z+1/4'
'x, y+1/2, z+1/2'
'-x, -y+1/2, z+1/2'
'-x+1/4, y+3/4, z+3/4'
'x+1/4, -y+3/4, z+3/4'
'x+1/2, y, z+1/2'
'-x+1/2, -y, z+1/2'
'-x+3/4, y+1/4, z+3/4'
'x+3/4, -y+1/4, z+3/4'
'x+1/2, y+1/2, z'
'-x+1/2, -y+1/2, z'
'-x+3/4, y+3/4, z+1/4'
'x+3/4, -y+3/4, z+1/4'

loop_
_atom_site_label
_atom_site_type_symbol
_atom_site_fract_x
_atom_site_fract_y
_atom_site_fract_z
_atom_site_U_iso_or_equiv
_atom_site_adp_type
_atom_site_occupancy
_atom_site_symmetry_multiplicity
_atom_site_calc_flag
_atom_site_refinement_flags
C11' C 0.84965(9) 0.05355(7) 0.3082(4) 0.0375(8) Uani 1 1 d .
C12' C 0.82031(9) 0.04831(8) 0.3875(4) 0.0456(9) Uani 1 1 d .
H12' H 0.7993 0.0523 0.3481 0.055 Uiso 1 1 calc R
C12 C 0.83777(10) 0.09982(8) -0.2548(4) 0.0506(9) Uani 1 1 d .
H12 H 0.817 0.1049 -0.2937 0.061 Uiso 1 1 calc R
C13' C 0.82156(9) 0.03750(9) 0.5215(4) 0.0482(9) Uani 1 1 d .
H13' H 0.8015 0.0339 0.5697 0.058 Uiso 1 1 calc R
C13 C 0.83857(10) 0.08952(8) -0.1219(5) 0.0496(9) Uani 1 1 d .
H13 H 0.8185 0.0878 -0.0708 0.059 Uiso 1 1 calc R
C14' C 0.85279(9) 0.03173(8) 0.5869(4) 0.0399(8) Uani 1 1 d .
C14 C 0.86934(9) 0.08148(7) -0.0610(4) 0.0400(8) Uani 1 1 d .
C15' C 0.88242(9) 0.03794(8) 0.5093(4) 0.0434(8) Uani 1 1 d .
H15' H 0.9036 0.035 0.5501 0.052 Uiso 1 1 calc R
C15 C 0.89848(10) 0.08483(8) -0.1454(5) 0.0495(9) Uani 1 1 d .
H15 H 0.9196 0.0797 -0.11 0.059 Uiso 1 1 calc R
C16' C 0.88052(8) 0.04829(7) 0.3747(4) 0.0401(8) Uani 1 1 d .
H16' H 0.9005 0.0519 0.3262 0.048 Uiso 1 1 calc R
C16 C 0.89617(11) 0.09545(9) -0.2779(4) 0.0508(10) Uani 1 1 d .
H16 H 0.9157 0.0976 -0.3318 0.061 Uiso 1 1 calc R
C17 C 0.87271(10) 0.07013(8) 0.0786(4) 0.0441(9) Uani 1 1 d .
H17 H 0.8945 0.0663 0.1104 0.053 Uiso 1 1 calc R
C17' C 0.84675(10) 0.06457(7) 0.1672(4) 0.0421(8) Uani 1 1 d .
H17' H 0.825 0.0682 0.1343 0.05 Uiso 1 1 calc R
C21' C 0.88589(9) -0.07060(7) 0.9276(4) 0.0391(8) Uani 1 1 d .
C22' C 0.85445(9) -0.07778(8) 0.9836(4) 0.0463(9) Uani 1 1 d .
H22' H 0.8351 -0.0755 0.9284 0.056 Uiso 1 1 calc R
C22 C 0.85366(11) -0.02645(9) 0.3291(5) 0.0552(10) Uani 1 1 d .
H22 H 0.8357 -0.0237 0.267 0.066 Uiso 1 1 calc R
C23' C 0.85122(9) -0.08799(8) 1.1165(5) 0.0478(9) Uani 1 1 d .
H23' H 0.8297 -0.0923 1.1505 0.057 Uiso 1 1 calc R
C23 C 0.84735(10) -0.03749(9) 0.4587(5) 0.0523(10) Uani 1 1 d .
H23 H 0.8252 -0.0418 0.4842 0.063 Uiso 1 1 calc R
C24' C 0.87984(9) -0.09230(7) 1.2048(4) 0.0404(8) Uani 1 1 d .
C24 C 0.87375(9) -0.04233(8) 0.5533(4) 0.0424(8) Uani 1 1 d .
C25' C 0.91168(9) -0.08497(7) 1.1482(4) 0.0410(8) Uani 1 1 d .
H25' H 0.9312 -0.0874 1.202 0.049 Uiso 1 1 calc R
C25 C 0.90624(10) -0.03447(9) 0.5076(5) 0.0535(10) Uani 1 1 d .
H25 H 0.9247 -0.037 0.5671 0.064 Uiso 1 1 calc R
C26' C 0.91403(9) -0.07439(7) 1.0151(4) 0.0410(8) Uani 1 1 d .
H26' H 0.9353 -0.0695 0.9811 0.049 Uiso 1 1 calc R
C26 C 0.91108(10) -0.02312(9) 0.3766(5) 0.0550(10) Uani 1 1 d .
H26 H 0.9328 -0.0179 0.3486 0.066 Uiso 1 1 calc R
C27' C 0.89095(10) -0.05942(8) 0.7868(4) 0.0433(9) Uani 1 1 d .
H27' H 0.9132 -0.0552 0.7617 0.052 Uiso 1 1 calc R
C27 C 0.86702(10) -0.05450(8) 0.6890(4) 0.0463(9) Uani 1 1 d .
H27 H 0.8447 -0.0592 0.7102 0.056 Uiso 1 1 calc R
C31 C 0.99764(11) 0.12256(8) 0.3550(4) 0.0501(9) Uani 1 1 d .
C32 C 0.96300(10) 0.11879(9) 0.4268(4) 0.0505(10) Uani 1 1 d .
C41 C 1.00726(10) 0.04663(8) 0.6350(5) 0.0495(10) Uani 1 1 d .
C42 C 0.97600(10) 0.02942(9) 0.5949(5) 0.0508(10) Uani 1 1 d .
C51 C 1.00975(10) 0.03459(8) 0.1308(5) 0.0478(9) Uani 1 1 d .
C52 C 0.97328(10) 0.04372(8) 0.0892(5) 0.0480(9) Uani 1 1 d .
C97' C 0.77128(13) -0.00309(12) 0.1760(7) 0.0741(14) Uani 1 1 d .
H97' H 0.7701 0.0039 0.2673 0.089 Uiso 1 1 calc R
C91' C 0.76744(10) -0.03297(9) 0.1594(5) 0.0537(10) Uani 1 1 d .
C96' C 0.76794(9) -0.04596(10) 0.0272(5) 0.0504(10) Uani 1 1 d .
H96' H 0.7727 -0.0355 -0.0525 0.06 Uiso 1 1 calc R
C95' C 0.76178(10) -0.07319(10) 0.0109(4) 0.0493(10) Uani 1 1 d .
H95' H 0.7622 -0.0811 -0.0785 0.059 Uiso 1 1 calc R
C94' C 0.75463(10) -0.08962(9) 0.1321(5) 0.0516(10) Uani 1 1 d .
C93' C 0.75543(10) -0.07698(11) 0.2646(5) 0.0557(11) Uani 1 1 d .
H93' H 0.752 -0.0874 0.3457 0.067 Uiso 1 1 calc R
C92' C 0.76125(10) -0.04929(10) 0.2755(5) 0.0559(11) Uani 1 1 d .
H92' H 0.761 -0.0412 0.3646 0.067 Uiso 1 1 calc R
C910 C 0.74879(16) -0.13503(11) 0.2390(7) 0.0808(16) Uani 1 1 d .
H91A H 0.771 -0.1334 0.2796 0.121 Uiso 1 1 calc R
H91B H 0.745 -0.1538 0.2107 0.121 Uiso 1 1 calc R
H91C H 0.7321 -0.1298 0.3075 0.121 Uiso 1 1 calc R
C911 C 0.7431(2) -0.12970(14) -0.0192(8) 0.109(2) Uani 1 1 d .
H91D H 0.732 -0.1172 -0.0826 0.164 Uiso 1 1 calc R
H91E H 0.73 -0.1463 -0.0113 0.164 Uiso 1 1 calc R
H91F H 0.7653 -0.134 -0.055 0.164 Uiso 1 1 calc R
C110 C 0.82395(12) 0.01321(12) 0.7956(5) 0.0766(15) Uani 1 1 d .
H11A H 0.8118 0.0296 0.8215 0.115 Uiso 1 1 calc R
H11B H 0.8301 0.0032 0.8794 0.115 Uiso 1 1 calc R
H11C H 0.8098 0.0019 0.7371 0.115 Uiso 1 1 calc R
C111 C 0.88641(11) 0.01500(10) 0.7876(5) 0.0571(11) Uani 1 1 d .
H11D H 0.9039 0.0126 0.718 0.086 Uiso 1 1 calc R
H11E H 0.8843 -0.0015 0.8427 0.086 Uiso 1 1 calc R
H11F H 0.8922 0.0301 0.8484 0.086 Uiso 1 1 calc R
C120 C 0.86411(14) 0.11414(10) -0.4770(4) 0.0599(11) Uani 1 1 d .
H12A H 0.8568 0.0999 -0.5407 0.09 Uiso 1 1 calc R
H12B H 0.886 0.1207 -0.5053 0.09 Uiso 1 1 calc R
H12C H 0.8481 0.129 -0.4789 0.09 Uiso 1 1 calc R
C210 C 0.84439(11) -0.11046(11) 1.3944(5) 0.0657(12) Uani 1 1 d .
H21A H 0.8302 -0.0944 1.3976 0.099 Uiso 1 1 calc R
H21B H 0.8474 -0.1175 1.4882 0.099 Uiso 1 1 calc R
H21C H 0.8339 -0.1242 1.3363 0.099 Uiso 1 1 calc R
C211 C 0.90677(12) -0.10835(10) 1.4222(5) 0.0597(11) Uani 1 1 d .
H21D H 0.9214 -0.1212 1.3748 0.09 Uiso 1 1 calc R
H21E H 0.8999 -0.1159 1.5116 0.09 Uiso 1 1 calc R
H21F H 0.9187 -0.0914 1.4373 0.09 Uiso 1 1 calc R
C220 C 0.89119(14) -0.00774(10) 0.1472(5) 0.0665(13) Uani 1 1 d .
H22A H 0.8909 0.012 0.1526 0.1 Uiso 1 1 calc R
H22B H 0.8738 -0.0138 0.0836 0.1 Uiso 1 1 calc R
H22C H 0.9129 -0.0138 0.1132 0.1 Uiso 1 1 calc R
N11 N 0.86618(9) 0.10285(6) -0.3320(3) 0.0473(8) Uani 1 1 d .
N12 N 0.85457(8) 0.02070(8) 0.7181(4) 0.0540(9) Uani 1 1 d .
N21 N 0.88501(9) -0.01942(7) 0.2888(3) 0.0489(8) Uani 1 1 d .
N22 N 0.87692(8) -0.10323(8) 1.3359(4) 0.0552(9) Uani 1 1 d .
N92 N 0.74626(11) -0.11718(8) 0.1168(5) 0.0689(10) Uani 1 1 d .
O31 O 0.94656(8) 0.13876(7) 0.4658(4) 0.0679(9) Uani 1 1 d .
O32 O 1.01080(9) 0.14553(6) 0.3431(4) 0.0679(9) Uani 1 1 d .
O33 O 1.01097(7) 0.09982(6) 0.3101(3) 0.0560(7) Uani 1 1 d .
O34 O 0.95369(7) 0.09336(6) 0.4383(3) 0.0575(7) Uani 1 1 d .
O41 O 0.96421(7) 0.03456(6) 0.4716(4) 0.0584(8) Uani 1 1 d .
O42 O 1.01655(7) 0.06392(5) 0.5409(3) 0.0519(7) Uani 1 1 d .
O43 O 1.02008(8) 0.04307(6) 0.7509(3) 0.0602(8) Uani 1 1 d .
O44 O 0.96518(7) 0.01188(6) 0.6776(3) 0.0563(7) Uani 1 1 d .
O51 O 0.95926(7) 0.05854(6) 0.1885(3) 0.0581(8) Uani 1 1 d .
O52 O 1.01970(7) 0.04248(6) 0.2518(3) 0.0547(7) Uani 1 1 d .
O53 O 0.96141(8) 0.03674(7) -0.0210(4) 0.0633(8) Uani 1 1 d .
O54 O 1.02626(7) 0.02087(6) 0.0461(3) 0.0533(7) Uani 1 1 d .
Fe1 Fe 0.986897(14) 0.065558(12) 0.36476(7) 0.04995(16) Uani 1 1 d .
Mn1 Mn 1 0 0.86217(9) 0.0438(2) Uani 1 2 d S
O9 O 0.72275(10) 0.05342(7) 0.1593(4) 0.0774(10) Uani 1 1 d .
O97 O 0.77583(12) 0.01324(8) 0.0823(5) 0.0959(13) Uani 1 1 d .

loop_
_atom_site_aniso_label
_atom_site_aniso_U_11
_atom_site_aniso_U_22
_atom_site_aniso_U_33
_atom_site_aniso_U_23
_atom_site_aniso_U_13
_atom_site_aniso_U_12
C11' 0.0377(18) 0.0385(18) 0.0362(19) -0.0018(15) 0.0034(14) 0.0020(14)
C12' 0.0296(17) 0.056(2) 0.051(2) 0.0073(18) 0.0005(16) 0.0027(15)
C12 0.047(2) 0.056(2) 0.049(2) 0.0055(19) -0.0054(18) 0.0045(18)
C13' 0.0326(18) 0.064(2) 0.048(2) 0.0039(18) 0.0098(16) -0.0020(17)
C13 0.042(2) 0.056(2) 0.051(2) 0.0057(19) 0.0033(18) 0.0004(17)
C14' 0.0393(19) 0.0460(19) 0.035(2) -0.0009(15) 0.0034(15) -0.0005(15)
C14 0.0400(19) 0.0360(18) 0.044(2) 0.0037(16) 0.0003(16) 0.0020(15)
C15' 0.0315(17) 0.053(2) 0.046(2) -0.0011(18) 0.0040(16) 0.0032(16)
C15 0.0409(19) 0.056(2) 0.052(2) 0.014(2) 0.0037(18) 0.0009(16)
C16' 0.0339(17) 0.0447(19) 0.042(2) 0.0032(17) 0.0061(16) -0.0023(14)
C16 0.052(2) 0.057(2) 0.043(2) 0.0092(19) 0.0042(18) -0.0032(19)
C17 0.041(2) 0.0448(19) 0.046(2) 0.0034(17) 0.0044(16) 0.0038(16)
C17' 0.0399(19) 0.0404(19) 0.046(2) 0.0034(16) -0.0041(16) 0.0016(15)
C21' 0.0374(19) 0.0369(18) 0.043(2) 0.0015(16) -0.0019(16) 0.0003(15)
C22' 0.0351(19) 0.056(2) 0.048(2) 0.0023(18) -0.0048(16) 0.0028(17)
C22 0.049(2) 0.068(3) 0.048(2) 0.011(2) -0.0065(18) 0.004(2)
C23' 0.0306(17) 0.063(2) 0.050(2) 0.009(2) 0.0048(17) -0.0010(16)
C23 0.038(2) 0.066(3) 0.053(3) 0.010(2) -0.0068(18) -0.0034(18)
C24' 0.0414(19) 0.0409(19) 0.039(2) 0.0023(17) 0.0048(15) 0.0017(15)
C24 0.0376(19) 0.044(2) 0.046(2) 0.0013(17) -0.0047(16) 0.0056(15)
C25' 0.0363(18) 0.0450(19) 0.042(2) -0.0013(16) -0.0043(15) 0.0022(15)
C25 0.0379(19) 0.070(3) 0.052(2) 0.016(2) -0.0026(18) 0.0126(19)
C26' 0.0359(18) 0.0379(18) 0.049(2) 0.0022(16) -0.0002(16) -0.0031(15)
C26 0.043(2) 0.063(2) 0.060(3) 0.010(2) 0.013(2) 0.0092(18)
C27' 0.0385(19) 0.0393(19) 0.052(2) 0.0037(17) -0.0011(17) 0.0015(15)
C27 0.039(2) 0.050(2) 0.050(2) 0.0004(19) -0.0026(17) -0.0014(17)
C31 0.056(2) 0.056(2) 0.039(2) 0.009(2) 0.0024(19) 0.0088(19)
C32 0.046(2) 0.064(3) 0.041(2) -0.0004(19) -0.0063(17) 0.015(2)
C41 0.0367(19) 0.047(2) 0.065(3) -0.002(2) 0.0074(19) -0.0006(16)
C42 0.037(2) 0.052(2) 0.064(3) -0.005(2) 0.0003(19) 0.0011(17)
C51 0.041(2) 0.0395(19) 0.063(3) 0.0014(19) -0.0048(19) -0.0030(16)
C52 0.0373(19) 0.047(2) 0.059(3) 0.0059(19) -0.0022(19) -0.0006(16)
C97' 0.059(3) 0.089(4) 0.074(3) -0.003(3) 0.007(2) 0.003(3)
C91' 0.0352(19) 0.068(3) 0.058(3) 0.000(2) -0.0029(18) 0.0022(18)
C96' 0.0360(19) 0.067(3) 0.048(2) 0.011(2) 0.0012(17) 0.0049(18)
C95' 0.041(2) 0.068(3) 0.038(2) -0.0007(19) 0.0044(16) 0.0046(18)
C94' 0.041(2) 0.067(3) 0.047(2) 0.013(2) 0.0072(18) 0.0076(18)
C93' 0.043(2) 0.083(3) 0.041(2) 0.014(2) 0.0013(17) 0.003(2)
C92' 0.045(2) 0.080(3) 0.043(2) -0.005(2) -0.0047(17) 0.002(2)
C910 0.082(4) 0.069(3) 0.092(4) 0.027(3) 0.002(3) 0.005(3)
C911 0.156(7) 0.078(4) 0.094(5) -0.021(4) 0.044(5) -0.023(4)
C110 0.052(3) 0.113(4) 0.065(3) 0.031(3) 0.017(2) 0.000(3)
C111 0.057(3) 0.065(3) 0.049(3) 0.007(2) -0.002(2) 0.009(2)
C120 0.085(3) 0.056(3) 0.038(2) 0.0033(19) -0.001(2) -0.003(2)
C210 0.053(2) 0.085(3) 0.058(3) 0.014(2) 0.011(2) -0.001(2)
C211 0.063(3) 0.072(3) 0.044(2) 0.011(2) -0.001(2) 0.007(2)
C220 0.086(3) 0.071(3) 0.043(2) 0.016(2) 0.009(2) 0.021(3)
N11 0.064(2) 0.0393(17) 0.0386(18) 0.0043(14) -0.0023(15) -0.0032(15)
N12 0.0408(18) 0.079(2) 0.0420(19) 0.0093(17) 0.0080(14) 0.0015(17)
N21 0.058(2) 0.051(2) 0.0375(18) 0.0025(15) 0.0018(15) 0.0114(16)
N22 0.0485(19) 0.075(2) 0.0419(19) 0.0085(17) 0.0030(15) -0.0008(17)
N92 0.086(3) 0.065(2) 0.056(2) 0.004(2) 0.018(2) -0.001(2)
O31 0.0616(19) 0.070(2) 0.073(2) -0.0062(16) 0.0016(16) 0.0233(16)
O32 0.079(2) 0.0505(16) 0.074(2) 0.0069(16) 0.0134(18) -0.0017(16)
O33 0.0457(15) 0.0522(16) 0.070(2) 0.0020(14) 0.0118(14) 0.0038(13)
O34 0.0384(14) 0.0617(18) 0.072(2) -0.0005(15) 0.0073(13) 0.0063(13)
O41 0.0379(15) 0.0634(18) 0.074(2) 0.0087(16) -0.0064(14) -0.0110(13)
O42 0.0395(14) 0.0495(16) 0.0668(19) 0.0027(14) -0.0028(13) -0.0091(12)
O43 0.0584(18) 0.0663(19) 0.0558(19) -0.0022(15) -0.0014(15) -0.0167(15)
O44 0.0439(15) 0.0561(17) 0.069(2) 0.0072(15) 0.0023(13) -0.0112(13)
O51 0.0366(15) 0.0704(19) 0.067(2) -0.0018(16) -0.0061(13) 0.0082(13)
O52 0.0372(14) 0.0557(17) 0.071(2) -0.0071(15) -0.0083(14) 0.0096(12)
O53 0.0520(17) 0.079(2) 0.059(2) 0.0098(16) -0.0127(15) 0.0043(15)
O54 0.0443(15) 0.0496(15) 0.0661(19) -0.0047(14) 0.0006(14) 0.0018(12)
Fe1 0.0346(3) 0.0499(3) 0.0654(4) 0.0009(3) -0.0003(3) 0.0026(2)
Mn1 0.0446(4) 0.0446(4) 0.0422(4) 0 0 -0.0066(3)
O9 0.090(3) 0.064(2) 0.078(2) -0.0011(17) -0.0014(19) -0.0136(18)
O97 0.109(3) 0.071(2) 0.107(3) 0.006(2) 0.030(3) -0.001(2)

loop_
_atom_type_symbol
_atom_type_description
_atom_type_scat_dispersion_real
_atom_type_scat_dispersion_imag
_atom_type_scat_source
C C 0.0033 0.0016 'International Tables Vol C Tables 4.2.6.8 and 6.1.1.4'
N N 0.0061 0.0033 'International Tables Vol C Tables 4.2.6.8 and 6.1.1.4'
O O 0.0106 0.006 'International Tables Vol C Tables 4.2.6.8 and 6.1.1.4'
Fe Fe 0.3463 0.8444 'International Tables Vol C Tables 4.2.6.8 and 6.1.1.4'
Mn Mn 0.3368 0.7283 'International Tables Vol C Tables 4.2.6.8 and 6.1.1.4'
H H 0 0 'International Tables Vol C Tables 4.2.6.8 and 6.1.1.4'

loop_
_geom_angle_atom_site_label_1
_geom_angle_atom_site_label_2
_geom_angle_atom_site_label_3
_geom_angle
_geom_angle_site_symmetry_1
_geom_angle_site_symmetry_3
C16' C11' C12' 116.4(3) . .
C16' C11' C17' 123.8(3) . .
C12' C11' C17' 119.9(3) . .
C13' C12' C11' 122.3(3) . .
N11 C12 C13 121.7(4) . .
C12' C13' C14' 120.9(3) . .
C12 C13 C14 120.4(4) . .
N12 C14' C13' 121.9(3) . .
N12 C14' C15' 121.3(3) . .
C13' C14' C15' 116.9(3) . .
C13 C14 C15 116.2(4) . .
C13 C14 C17 124.5(4) . .
C15 C14 C17 119.4(3) . .
C16' C15' C14' 121.1(3) . .
C16 C15 C14 120.9(4) . .
C15' C16' C11' 122.3(3) . .
N11 C16 C15 120.9(4) . .
C17' C17 C14 125.3(4) . .
C17 C17' C11' 126.1(4) . .
C22' C21' C26' 116.6(3) . .
C22' C21' C27' 124.4(3) . .
C26' C21' C27' 119.0(3) . .
C23' C22' C21' 121.8(3) . .
N21 C22 C23 121.8(4) . .
C22' C23' C24' 121.6(3) . .
C22 C23 C24 120.6(4) . .
N22 C24' C25' 121.5(3) . .
N22 C24' C23' 122.0(3) . .
C25' C24' C23' 116.5(3) . .
C23 C24 C25 115.9(4) . .
C23 C24 C27 120.4(4) . .
C25 C24 C27 123.7(3) . .
C26' C25' C24' 120.4(3) . .
C26 C25 C24 121.0(4) . .
C25' C26' C21' 122.9(3) . .
N21 C26 C25 120.7(4) . .
C27 C27' C21' 127.1(4) . .
C27' C27 C24 124.0(4) . .
O32 C31 O33 124.8(4) . .
O32 C31 C32 121.4(4) . .
O33 C31 C32 113.8(4) . .
O31 C32 O34 125.6(4) . .
O31 C32 C31 120.6(4) . .
O34 C32 C31 113.8(3) . .
O43 C41 O42 127.0(4) . .
O43 C41 C42 118.5(4) . .
O42 C41 C42 114.5(4) . .
O44 C42 O41 126.0(4) . .
O44 C42 C41 119.8(4) . .
O41 C42 C41 114.2(4) . .
O54 C51 O52 126.0(4) . .
O54 C51 C52 118.6(4) . .
O52 C51 C52 115.3(4) . .
O53 C52 O51 128.3(4) . .
O53 C52 C51 120.2(4) . .
O51 C52 C51 111.5(4) . .
O97 C97' C91' 126.0(5) . .
C92' C91' C96' 117.1(4) . .
C92' C91' C97' 120.2(4) . .
C96' C91' C97' 122.6(4) . .
C95' C96' C91' 122.6(4) . .
C96' C95' C94' 119.4(4) . .
N92 C94' C93' 121.6(4) . .
N92 C94' C95' 120.2(4) . .
C93' C94' C95' 118.2(4) . .
C92' C93' C94' 120.2(4) . .
C93' C92' C91' 122.4(4) . .
C16 N11 C12 119.9(3) . .
C16 N11 C120 120.2(4) . .
C12 N11 C120 119.9(4) . .
C14' N12 C111 122.6(3) . .
C14' N12 C110 121.2(4) . .
C111 N12 C110 116.2(4) . .
C26 N21 C22 119.9(4) . .
C26 N21 C220 119.4(4) . .
C22 N21 C220 120.7(4) . .
C24' N22 C210 121.6(4) . .
C24' N22 C211 120.9(3) . .
C210 N22 C211 117.6(4) . .
C94' N92 C911 121.7(4) . .
C94' N92 C910 118.6(5) . .
C911 N92 C910 118.1(4) . .
C31 O33 Fe1 115.9(3) . .
C32 O34 Fe1 115.4(2) . .
C42 O41 Fe1 116.2(3) . .
C41 O42 Fe1 115.6(3) . .
C41 O43 Mn1 111.7(3) . .
C42 O44 Mn1 116.8(3) . .
C52 O51 Fe1 117.3(2) . .
C51 O52 Fe1 116.6(2) . .
C51 O54 Mn1 120.1(3) . 1_554
O33 Fe1 O34 80.65(12) . .
O33 Fe1 O52 91.24(12) . .
O34 Fe1 O52 167.49(14) . .
O33 Fe1 O51 100.60(13) . .
O34 Fe1 O51 92.79(12) . .
O52 Fe1 O51 79.27(12) . .
O33 Fe1 O41 165.06(14) . .
O34 Fe1 O41 92.25(13) . .
O52 Fe1 O41 97.74(13) . .
O51 Fe1 O41 92.81(13) . .
O33 Fe1 O42 88.39(12) . .
O34 Fe1 O42 96.69(13) . .
O52 Fe1 O42 92.56(12) . .
O51 Fe1 O42 167.90(12) . .
O41 Fe1 O42 79.35(12) . .
O54 Mn1 O54 79.51(15) 2_756 1_556
O54 Mn1 O44 115.12(10) 2_756 .
O54 Mn1 O44 138.23(10) 1_556 .
O54 Mn1 O44 138.23(10) 2_756 2_755
O54 Mn1 O44 115.12(10) 1_556 2_755
O44 Mn1 O44 80.87(15) . 2_755
O54 Mn1 O43 148.48(11) 2_756 .
O54 Mn1 O43 78.62(11) 1_556 .
O44 Mn1 O43 69.78(10) . .
O44 Mn1 O43 72.37(11) 2_755 .
O54 Mn1 O43 78.62(11) 2_756 2_755
O54 Mn1 O43 148.48(11) 1_556 2_755
O44 Mn1 O43 72.37(11) . 2_755
O44 Mn1 O43 69.78(10) 2_755 2_755
O43 Mn1 O43 129.57(15) . 2_755

loop_
_geom_bond_atom_site_label_1
_geom_bond_atom_site_label_2
_geom_bond_distance
_geom_bond_site_symmetry_2
C11' C16' 1.394(5) .
C11' C12' 1.402(5) .
C11' C17' 1.442(5) .
C12' C13' 1.374(6) .
C12 N11 1.345(5) .
C12 C13 1.355(6) .
C13' C14' 1.406(5) .
C13 C14 1.398(5) .
C14' N12 1.355(5) .
C14' C15' 1.412(5) .
C14 C15 1.408(5) .
C14 C17 1.438(6) .
C15' C16' 1.372(6) .
C15 C16 1.360(6) .
C16 N11 1.337(5) .
C17 C17' 1.350(5) .
C21' C22' 1.392(5) .
C21' C26' 1.396(5) .
C21' C27' 1.453(5) .
C22' C23' 1.359(6) .
C22 N21 1.338(6) .
C22 C23 1.361(6) .
C23' C24' 1.419(5) .
C23 C24 1.393(5) .
C24' N22 1.355(5) .
C24' C25' 1.410(5) .
C24 C25 1.404(6) .
C24 C27 1.439(6) .
C25' C26' 1.364(5) .
C25 C26 1.371(6) .
C26 N21 1.334(5) .
C27' C27 1.343(5) .
C31 O32 1.235(5) .
C31 O33 1.295(5) .
C31 C32 1.536(6) .
C32 O31 1.223(5) .
C32 O34 1.293(5) .
C41 O43 1.221(5) .
C41 O42 1.278(5) .
C41 C42 1.536(6) .
C42 O44 1.233(5) .
C42 O41 1.281(6) .
C51 O54 1.229(5) .
C51 O52 1.270(5) .
C51 C52 1.555(5) .
C52 O53 1.192(5) .
C52 O51 1.307(5) .
C97' O97 1.203(7) .
C97' C91' 1.468(7) .
C91' C92' 1.377(6) .
C91' C96' 1.402(6) .
C96' C95' 1.354(6) .
C95' C94' 1.425(6) .
C94' N92 1.387(6) .
C94' C93' 1.397(7) .
C93' C92' 1.368(7) .
C910 N92 1.449(7) .
C911 N92 1.429(8) .
C110 N12 1.458(5) .
C111 N12 1.444(5) .
C120 N11 1.480(5) .
C210 N22 1.440(5) .
C211 N22 1.454(5) .
C220 N21 1.476(5) .
O33 Fe1 1.984(3) .
O34 Fe1 2.005(3) .
O41 Fe1 2.022(3) .
O42 Fe1 2.038(3) .
O43 Mn1 2.472(3) .
O44 Mn1 2.295(3) .
O51 Fe1 2.021(3) .
O52 Fe1 2.018(3) .
O54 Mn1 2.265(3) 1_554
Mn1 O54 2.265(3) 2_756
Mn1 O54 2.265(3) 1_556
Mn1 O44 2.295(3) 2_755
Mn1 O43 2.472(3) 2_755
